data_4035835
loop_
_publ_author_name
'Li, Zhen-Hua'
'Jiang, Zhi-Jiang'
'Shao, Qiao-Ling'
'Qin, Jin-Jing'
'Shu, Qiang-Feng'
'Lu, Wen-Hao'
'Su, Wei-Ke'

_publ_section_title
;
 One-Pot Cascade Heterocyclization of \g- and \b-Ketomalononitriles to
 2,4-Dichloro-Substituted Pyrano[2,3- d]pyrimidines and Furo[2,3-
 d]pyrimidines Mediated by Triphosgene and Triphenylphosphine Oxide.
;
_journal_issue 12
_journal_name_full 'The Journal of organic chemistry'
_journal_page_first 6423
_journal_page_last 6431
_journal_paper_doi 10.1021/acs.joc.8b00669
_journal_volume 83
_journal_year 2018
_chemical_formula_moiety 'C20 H14 Cl2 N2 O'
_chemical_formula_sum 'C20 H14 Cl2 N2 O'
_chemical_formula_weight 369.23
_space_group_crystal_system monoclinic
_space_group_IT_number 14
_space_group_name_Hall '-P 2yn'
_space_group_name_H-M_alt 'P 1 21/n 1'
_atom_sites_solution_hydrogens geom
_atom_sites_solution_primary dual
_audit_creation_date 2017-05-23
_audit_creation_method
;
Olex2 1.2
(compiled 2017.03.02 svn.r3394 for OlexSys, GUI svn.r5324)
;
_audit_update_record
;
2017-07-18 deposited with the CCDC.
2018-04-14 downloaded from the CCDC.
;
_cell_angle_alpha 90
_cell_angle_beta 103.855(6)
_cell_angle_gamma 90
_cell_formula_units_Z 8
_cell_length_a 9.1373(5)
_cell_length_b 22.4412(10)
_cell_length_c 17.6747(10)
_cell_measurement_reflns_used 7472
_cell_measurement_temperature 297
_cell_measurement_theta_max 26.3147
_cell_measurement_theta_min 2.9646
_cell_volume 3518.8(3)
_computing_molecular_graphics 'Olex2 (Dolomanov et al., 2009)'
_computing_publication_material 'Olex2 (Dolomanov et al., 2009)'
_computing_structure_refinement 'ShelXL (Sheldrick, 2015)'
_computing_structure_solution 'ShelXT (Sheldrick, 2015)'
_diffrn_ambient_temperature 297
_diffrn_measured_fraction_theta_full 0.997
_diffrn_measured_fraction_theta_max 0.997
_diffrn_measurement_device_type 'multiwire proportional'
_diffrn_measurement_method 'phi and omega scans'
_diffrn_radiation_monochromator graphite
_diffrn_radiation_type MoK\a
_diffrn_radiation_wavelength 0.71073
_diffrn_reflns_av_R_equivalents 0.0372
_diffrn_reflns_av_unetI/netI 0.0578
_diffrn_reflns_Laue_measured_fraction_full 0.997
_diffrn_reflns_Laue_measured_fraction_max 0.997
_diffrn_reflns_limit_h_max 11
_diffrn_reflns_limit_h_min -8
_diffrn_reflns_limit_k_max 26
_diffrn_reflns_limit_k_min -28
_diffrn_reflns_limit_l_max 22
_diffrn_reflns_limit_l_min -22
_diffrn_reflns_number 18898
_diffrn_reflns_point_group_measured_fraction_full 0.997
_diffrn_reflns_point_group_measured_fraction_max 0.997
_diffrn_reflns_theta_full 25.242
_diffrn_reflns_theta_max 26.372
_diffrn_reflns_theta_min 2.971
_diffrn_source 'Enhance (Mo) X-ray Source'
_exptl_absorpt_coefficient_mu 0.379
_exptl_absorpt_correction_T_max 1.00000
_exptl_absorpt_correction_T_min 0.86326
_exptl_absorpt_correction_type multi-scan
_exptl_absorpt_process_details
;
CrysAlisPro, Oxford Diffraction Ltd.,
Version 1.171.34.44 (release 25-10-2010 CrysAlis171 .NET)
(compiled Oct 25 2010,18:11:34)
Empirical absorption correction using spherical harmonics,
 implemented in SCALE3 ABSPACK scaling algorithm.
;
_exptl_crystal_colour colorless
_exptl_crystal_density_diffrn 1.394
_exptl_crystal_description Block
_exptl_crystal_F_000 1520
_exptl_crystal_size_max 0.221
_exptl_crystal_size_mid 0.190
_exptl_crystal_size_min 0.130
_refine_diff_density_max 0.249
_refine_diff_density_min -0.295
_refine_diff_density_rms 0.048
_refine_ls_extinction_method none
_refine_ls_goodness_of_fit_ref 1.068
_refine_ls_hydrogen_treatment constr
_refine_ls_matrix_type full
_refine_ls_number_parameters 453
_refine_ls_number_reflns 7180
_refine_ls_number_restraints 0
_refine_ls_restrained_S_all 1.068
_refine_ls_R_factor_all 0.0888
_refine_ls_R_factor_gt 0.0499
_refine_ls_shift/su_max 0.001
_refine_ls_shift/su_mean 0.000
_refine_ls_structure_factor_coef Fsqd
_refine_ls_weighting_details 'w=1/[\s^2^(Fo^2^)+(0.0372P)^2^+0.4108P] where P=(Fo^2^+2Fc^2^)/3'
_refine_ls_weighting_scheme calc
_refine_ls_wR_factor_gt 0.0982
_refine_ls_wR_factor_ref 0.1159
_reflns_Friedel_coverage 0.000
_reflns_number_gt 4750
_reflns_number_total 7180
_reflns_threshold_expression 'I > 2\s(I)'
_cod_data_source_file jo8b00669_si_002.cif
_cod_data_source_block Compound_2j
_cod_database_code 4035835
_shelx_shelxl_version_number 2014/7
_shelx_space_group_comment
;
The symmetry employed for this shelxl refinement is uniquely defined
by the following loop, which should always be used as a source of
symmetry information in preference to the above space-group names.
They are only intended as comments.
;
_olex2_refinement_description
;
1. Fixed Uiso
 At 1.2 times of:
  All C(H) groups
 At 1.5 times of:
  All C(H,H,H) groups
2.a Ternary CH refined with riding coordinates:
 C00H(H00H), C00P(H00P)
2.b Aromatic/amide H refined with riding coordinates:
 C00L(H00L), C00O(H00O), C00T(H00T), C00U(H00U), C00V(H00V), C00W(H00W),
 C00X(H00X), C00Z(H00Z), C010(H010), C011(H011), C012(H012), C013(H013),
 C015(H015), C016(H016), C017(H017), C018(H018), C019(H019), C01A(H01A),
 C01B(H01B), C01C(H01C)
2.c Idealised Me refined as rotating group:
 C01D(H01D,H01E,H01F), C01E(H01G,H01H,H01I)
;
_olex2_submission_special_instructions 'No special instructions were received'

loop_
_space_group_symop_operation_xyz
'x, y, z'
'-x+1/2, y+1/2, -z+1/2'
'-x, -y, -z'
'x-1/2, -y-1/2, z-1/2'

loop_
_atom_site_label
_atom_site_type_symbol
_atom_site_fract_x
_atom_site_fract_y
_atom_site_fract_z
_atom_site_U_iso_or_equiv
_atom_site_adp_type
_atom_site_occupancy
_atom_site_site_symmetry_order
_atom_site_calc_flag
_atom_site_refinement_flags_posn
Cl01 Cl 0.66031(7) 0.44147(3) 0.58879(4) 0.0618(2) Uani 1 1 d .
Cl02 Cl 1.08266(8) 0.25924(3) 0.35136(5) 0.0717(2) Uani 1 1 d .
Cl03 Cl 0.54319(8) 0.66222(3) 0.62880(5) 0.0744(2) Uani 1 1 d .
Cl04 Cl 0.77200(12) 0.25945(3) 0.55838(5) 0.1025(3) Uani 1 1 d .
O005 O 0.83580(18) 0.44393(7) 0.43242(10) 0.0569(4) Uani 1 1 d .
O006 O 0.43178(18) 0.51706(7) 0.80657(10) 0.0575(4) Uani 1 1 d .
N007 N 0.5944(2) 0.54988(9) 0.61686(12) 0.0513(5) Uani 1 1 d .
N008 N 0.4858(2) 0.58052(9) 0.72045(13) 0.0539(5) Uani 1 1 d .
N009 N 0.8134(2) 0.35617(9) 0.48709(12) 0.0580(5) Uani 1 1 d .
N00A N 0.9257(2) 0.26738(9) 0.45411(12) 0.0553(5) Uani 1 1 d .
C00B C 0.5437(2) 0.47704(10) 0.70742(13) 0.0427(5) Uani 1 1 d .
C00C C 0.7021(2) 0.38663(10) 0.76170(13) 0.0426(5) Uani 1 1 d .
C00D C 0.9548(2) 0.35955(10) 0.38920(13) 0.0434(5) Uani 1 1 d .
C00E C 0.4885(2) 0.52382(10) 0.74337(14) 0.0461(6) Uani 1 1 d .
C00F C 0.9651(2) 0.37360(9) 0.24834(14) 0.0441(5) Uani 1 1 d .
C00G C 0.5937(2) 0.49381(11) 0.64259(14) 0.0475(6) Uani 1 1 d .
C00H C 0.5450(2) 0.41394(10) 0.73686(14) 0.0439(5) Uani 1 1 d .
H00H H 0.4845 0.3893 0.6951 0.053 Uiso 1 1 calc R
C00I C 0.8703(2) 0.38559(10) 0.43556(14) 0.0464(6) Uani 1 1 d .
C00J C 0.8970(2) 0.48112(10) 0.38459(13) 0.0440(5) Uani 1 1 d .
C00K C 0.8546(2) 0.54367(10) 0.39414(13) 0.0435(5) Uani 1 1 d .
C00L C 0.8187(3) 0.35625(10) 0.21651(14) 0.0505(6) Uani 1 1 d .
H00L H 0.7487 0.3573 0.2470 0.061 Uiso 1 1 calc R
C00M C 0.5399(2) 0.58880(10) 0.65880(16) 0.0509(6) Uani 1 1 d .
C00N C 0.9777(2) 0.29916(11) 0.40294(14) 0.0496(6) Uani 1 1 d .
C00O C 0.7299(3) 0.33039(10) 0.73823(14) 0.0506(6) Uani 1 1 d .
H00O H 0.6534 0.3095 0.7045 0.061 Uiso 1 1 calc R
C00P C 1.0173(2) 0.39510(10) 0.33201(14) 0.0460(6) Uani 1 1 d .
H00P H 1.1273 0.3914 0.3472 0.055 Uiso 1 1 calc R
C00Q C 0.3643(2) 0.46084(10) 0.90627(15) 0.0499(6) Uani 1 1 d .
C00R C 0.4271(2) 0.45940(10) 0.83728(14) 0.0470(6) Uani 1 1 d .
C00S C 0.9867(3) 0.33368(11) 0.81433(15) 0.0543(6) Uani 1 1 d .
C00T C 0.7719(3) 0.55900(11) 0.44752(14) 0.0504(6) Uani 1 1 d .
H00T H 0.7429 0.5295 0.4779 0.060 Uiso 1 1 calc R
C00U C 0.9793(2) 0.45953(10) 0.33925(14) 0.0487(6) Uani 1 1 d .
H00U H 1.0173 0.4866 0.3090 0.058 Uiso 1 1 calc R
C00V C 0.8188(3) 0.41646(11) 0.81163(15) 0.0561(6) Uani 1 1 d .
H00V H 0.8030 0.4547 0.8282 0.067 Uiso 1 1 calc R
C00W C 0.4728(2) 0.41262(11) 0.80445(14) 0.0493(6) Uani 1 1 d .
H00W H 0.4589 0.3755 0.8250 0.059 Uiso 1 1 calc R
C00X C 0.8703(3) 0.30424(11) 0.76398(16) 0.0567(6) Uani 1 1 d .
H00X H 0.8865 0.2661 0.7470 0.068 Uiso 1 1 calc R
C00Y C 0.8456(3) 0.29912(12) 0.49230(15) 0.0595(7) Uani 1 1 d .
C00Z C 0.7320(3) 0.61756(11) 0.45625(16) 0.0586(7) Uani 1 1 d .
H00Z H 0.6762 0.6272 0.4922 0.070 Uiso 1 1 calc R
C010 C 0.9588(3) 0.39007(12) 0.83717(16) 0.0616(7) Uani 1 1 d .
H010 H 1.0357 0.4111 0.8706 0.074 Uiso 1 1 calc R
C011 C 0.4019(3) 0.41693(12) 0.96287(16) 0.0630(7) Uani 1 1 d .
H011 H 0.4690 0.3870 0.9575 0.076 Uiso 1 1 calc R
C012 C 0.7742(3) 0.33738(11) 0.14022(16) 0.0604(7) Uani 1 1 d .
H012 H 0.6748 0.3255 0.1207 0.073 Uiso 1 1 calc R
C013 C 1.0184(4) 0.35329(12) 0.12422(18) 0.0720(8) Uani 1 1 d .
H013 H 1.0877 0.3526 0.0933 0.086 Uiso 1 1 calc R
C014 C 0.8719(4) 0.33564(11) 0.09235(16) 0.0653(7) Uani 1 1 d .
C015 C 1.0649(3) 0.37191(12) 0.20057(17) 0.0626(7) Uani 1 1 d .
H015 H 1.1645 0.3835 0.2202 0.075 Uiso 1 1 calc R
C016 C 0.2664(3) 0.50544(11) 0.91639(17) 0.0595(7) Uani 1 1 d .
H016 H 0.2410 0.5357 0.8796 0.071 Uiso 1 1 calc R
C017 C 0.8970(3) 0.58880(11) 0.35025(16) 0.0621(7) Uani 1 1 d .
H017 H 0.9528 0.5796 0.3141 0.075 Uiso 1 1 calc R
C018 C 0.7748(3) 0.66136(11) 0.41185(17) 0.0619(7) Uani 1 1 d .
H018 H 0.7474 0.7008 0.4173 0.074 Uiso 1 1 calc R
C019 C 0.8579(3) 0.64691(12) 0.35939(18) 0.0686(8) Uani 1 1 d .
H019 H 0.8880 0.6767 0.3298 0.082 Uiso 1 1 calc R
C01A C 0.2435(3) 0.46128(13) 1.03579(19) 0.0728(8) Uani 1 1 d .
H01A H 0.2028 0.4614 1.0792 0.087 Uiso 1 1 calc R
C01B C 0.2059(3) 0.50522(12) 0.98116(19) 0.0690(8) Uani 1 1 d .
H01B H 0.1393 0.5351 0.9875 0.083 Uiso 1 1 calc R
C01C C 0.3411(3) 0.41719(13) 1.02674(17) 0.0729(8) Uani 1 1 d .
H01C H 0.3663 0.3873 1.0640 0.088 Uiso 1 1 calc R
C01D C 1.1393(3) 0.30498(14) 0.8429(2) 0.0839(10) Uani 1 1 d .
H01D H 1.1610 0.3006 0.8985 0.126 Uiso 1 1 calc GR
H01E H 1.2149 0.3296 0.8291 0.126 Uiso 1 1 calc GR
H01F H 1.1391 0.2665 0.8192 0.126 Uiso 1 1 calc GR
C01E C 0.8226(5) 0.31622(15) 0.00811(19) 0.1041(12) Uani 1 1 d .
H01G H 0.7192 0.3037 -0.0031 0.156 Uiso 1 1 calc GR
H01H H 0.8846 0.2837 -0.0009 0.156 Uiso 1 1 calc GR
H01I H 0.8328 0.3490 -0.0252 0.156 Uiso 1 1 calc GR

loop_
_atom_site_aniso_label
_atom_site_aniso_U_11
_atom_site_aniso_U_22
_atom_site_aniso_U_33
_atom_site_aniso_U_23
_atom_site_aniso_U_13
_atom_site_aniso_U_12
Cl01 0.0781(4) 0.0623(4) 0.0556(4) -0.0065(3) 0.0365(3) -0.0018(3)
Cl02 0.0824(5) 0.0586(4) 0.0812(6) 0.0040(4) 0.0336(4) 0.0156(3)
Cl03 0.0816(5) 0.0574(4) 0.0936(6) 0.0173(4) 0.0393(4) 0.0110(3)
Cl04 0.1874(9) 0.0643(5) 0.0782(6) -0.0028(4) 0.0759(6) -0.0297(5)
O005 0.0752(11) 0.0454(10) 0.0603(12) -0.0008(8) 0.0365(9) -0.0023(8)
O006 0.0689(11) 0.0557(11) 0.0580(12) -0.0008(9) 0.0354(9) 0.0044(8)
N007 0.0478(11) 0.0565(13) 0.0525(13) 0.0025(10) 0.0177(9) 0.0013(9)
N008 0.0517(12) 0.0537(13) 0.0613(15) 0.0012(11) 0.0231(10) 0.0049(9)
N009 0.0805(15) 0.0517(13) 0.0479(14) -0.0062(10) 0.0274(11) -0.0129(10)
N00A 0.0715(14) 0.0483(12) 0.0444(13) -0.0035(10) 0.0107(11) -0.0111(10)
C00B 0.0355(12) 0.0519(14) 0.0420(14) -0.0056(11) 0.0116(10) -0.0025(9)
C00C 0.0426(12) 0.0490(14) 0.0387(13) -0.0025(10) 0.0149(10) -0.0032(10)
C00D 0.0406(12) 0.0487(14) 0.0380(14) -0.0029(10) 0.0040(10) -0.0060(10)
C00E 0.0390(12) 0.0557(15) 0.0464(15) -0.0021(12) 0.0156(10) -0.0005(10)
C00F 0.0503(14) 0.0412(12) 0.0448(14) -0.0008(10) 0.0197(11) 0.0035(10)
C00G 0.0421(13) 0.0553(15) 0.0480(15) -0.0070(12) 0.0164(11) -0.0030(10)
C00H 0.0434(13) 0.0459(13) 0.0449(14) -0.0083(11) 0.0150(10) -0.0064(10)
C00I 0.0544(14) 0.0474(14) 0.0382(14) -0.0052(11) 0.0127(11) -0.0091(11)
C00J 0.0456(13) 0.0486(14) 0.0380(14) -0.0011(10) 0.0106(10) -0.0104(10)
C00K 0.0436(13) 0.0488(14) 0.0372(13) -0.0029(11) 0.0077(10) -0.0071(10)
C00L 0.0521(14) 0.0552(15) 0.0467(16) 0.0000(12) 0.0166(11) 0.0029(11)
C00M 0.0436(13) 0.0519(15) 0.0591(17) 0.0045(12) 0.0158(12) 0.0013(10)
C00N 0.0477(14) 0.0534(15) 0.0446(15) -0.0039(12) 0.0051(11) -0.0052(10)
C00O 0.0512(14) 0.0496(14) 0.0502(16) -0.0076(11) 0.0106(11) -0.0056(11)
C00P 0.0378(12) 0.0534(14) 0.0488(15) -0.0019(11) 0.0140(10) -0.0027(10)
C00Q 0.0458(13) 0.0549(15) 0.0544(16) -0.0059(12) 0.0226(11) -0.0070(11)
C00R 0.0440(13) 0.0523(14) 0.0485(15) -0.0001(12) 0.0187(11) -0.0052(10)
C00S 0.0498(15) 0.0601(17) 0.0545(17) 0.0121(13) 0.0153(12) -0.0014(12)
C00T 0.0554(14) 0.0511(15) 0.0445(15) -0.0048(11) 0.0114(11) -0.0082(11)
C00U 0.0526(14) 0.0495(14) 0.0474(15) -0.0029(11) 0.0186(11) -0.0120(10)
C00V 0.0549(15) 0.0535(15) 0.0575(17) -0.0132(12) 0.0087(12) -0.0041(12)
C00W 0.0505(14) 0.0488(14) 0.0545(16) -0.0053(12) 0.0243(12) -0.0076(10)
C00X 0.0611(16) 0.0503(15) 0.0621(18) 0.0001(13) 0.0216(13) 0.0058(12)
C00Y 0.0876(19) 0.0534(16) 0.0397(15) -0.0052(12) 0.0192(13) -0.0208(13)
C00Z 0.0658(17) 0.0594(17) 0.0525(17) -0.0109(13) 0.0178(13) -0.0016(12)
C010 0.0499(15) 0.0698(18) 0.0603(18) -0.0014(14) 0.0041(12) -0.0141(12)
C011 0.0660(17) 0.0686(18) 0.0594(19) 0.0029(14) 0.0251(14) 0.0072(13)
C012 0.0695(17) 0.0607(17) 0.0495(17) -0.0014(13) 0.0113(13) -0.0058(12)
C013 0.103(2) 0.0645(18) 0.067(2) -0.0072(15) 0.0567(18) -0.0037(16)
C014 0.106(2) 0.0467(15) 0.0477(17) -0.0024(12) 0.0266(16) -0.0070(14)
C015 0.0655(17) 0.0686(18) 0.064(2) -0.0074(14) 0.0367(14) -0.0092(13)
C016 0.0692(17) 0.0528(15) 0.0669(19) -0.0039(13) 0.0367(14) -0.0070(12)
C017 0.0764(18) 0.0549(16) 0.0641(19) -0.0007(14) 0.0345(15) -0.0070(13)
C018 0.0724(18) 0.0465(15) 0.0649(19) -0.0084(13) 0.0127(14) -0.0034(12)
C019 0.088(2) 0.0515(16) 0.074(2) 0.0025(14) 0.0341(16) -0.0129(14)
C01A 0.092(2) 0.072(2) 0.071(2) -0.0171(17) 0.0501(17) -0.0187(16)
C01B 0.084(2) 0.0548(17) 0.085(2) -0.0093(16) 0.0520(17) -0.0046(14)
C01C 0.091(2) 0.078(2) 0.057(2) 0.0074(15) 0.0304(16) -0.0041(16)
C01D 0.0586(17) 0.091(2) 0.098(3) 0.0229(19) 0.0091(16) 0.0077(15)
C01E 0.179(4) 0.085(2) 0.052(2) -0.0108(17) 0.036(2) -0.023(2)

loop_
_atom_type_symbol
_atom_type_description
_atom_type_scat_dispersion_real
_atom_type_scat_dispersion_imag
_atom_type_scat_source
C C 0.0033 0.0016 'International Tables Vol C Tables 4.2.6.8 and 6.1.1.4'
H H 0.0000 0.0000 'International Tables Vol C Tables 4.2.6.8 and 6.1.1.4'
Cl Cl 0.1484 0.1585 'International Tables Vol C Tables 4.2.6.8 and 6.1.1.4'
N N 0.0061 0.0033 'International Tables Vol C Tables 4.2.6.8 and 6.1.1.4'
O O 0.0106 0.0060 'International Tables Vol C Tables 4.2.6.8 and 6.1.1.4'

loop_
_geom_angle_atom_site_label_1
_geom_angle_atom_site_label_2
_geom_angle_atom_site_label_3
_geom_angle
C00I O005 C00J 118.87(17)
C00E O006 C00R 118.43(18)
C00M N007 C00G 113.5(2)
C00M N008 C00E 113.8(2)
C00Y N009 C00I 114.5(2)
C00Y N00A C00N 113.1(2)
C00E C00B C00G 113.8(2)
C00E C00B C00H 121.9(2)
C00G C00B C00H 124.4(2)
C00O C00C C00H 120.82(19)
C00O C00C C00V 117.9(2)
C00V C00C C00H 121.2(2)
C00I C00D C00N 113.1(2)
C00I C00D C00P 122.0(2)
C00N C00D C00P 124.9(2)
O006 C00E C00B 123.4(2)
N008 C00E O006 112.1(2)
N008 C00E C00B 124.5(2)
C00L C00F C00P 122.34(19)
C00L C00F C015 117.4(2)
C015 C00F C00P 120.2(2)
N007 C00G Cl01 115.16(18)
N007 C00G C00B 124.5(2)
C00B C00G Cl01 120.34(19)
C00B C00H C00C 113.91(17)
C00B C00H H00H 108.2
C00C C00H H00H 108.2
C00W C00H C00B 109.00(18)
C00W C00H C00C 109.08(19)
C00W C00H H00H 108.2
O005 C00I C00D 123.1(2)
N009 C00I O005 112.7(2)
N009 C00I C00D 124.2(2)
O005 C00J C00K 110.15(19)
C00U C00J O005 121.3(2)
C00U C00J C00K 128.6(2)
C00T C00K C00J 121.0(2)
C00T C00K C017 118.1(2)
C017 C00K C00J 120.9(2)
C00F C00L H00L 119.4
C00F C00L C012 121.1(2)
C012 C00L H00L 119.4
N007 C00M Cl03 114.93(19)
N008 C00M Cl03 115.20(19)
N008 C00M N007 129.9(2)
N00A C00N Cl02 114.63(19)
N00A C00N C00D 125.7(2)
C00D C00N Cl02 119.71(19)
C00C C00O H00O 119.5
C00C C00O C00X 121.0(2)
C00X C00O H00O 119.5
C00D C00P C00F 113.86(18)
C00D C00P H00P 107.5
C00F C00P H00P 107.5
C00U C00P C00D 108.75(19)
C00U C00P C00F 111.35(19)
C00U C00P H00P 107.5
C011 C00Q C00R 120.3(2)
C016 C00Q C00R 121.2(2)
C016 C00Q C011 118.5(2)
O006 C00R C00Q 110.74(19)
C00W C00R O006 121.4(2)
C00W C00R C00Q 127.8(2)
C00X C00S C01D 121.3(3)
C010 C00S C00X 117.5(2)
C010 C00S C01D 121.2(2)
C00K C00T H00T 119.6
C00Z C00T C00K 120.9(2)
C00Z C00T H00T 119.6
C00J C00U C00P 125.8(2)
C00J C00U H00U 117.1
C00P C00U H00U 117.1
C00C C00V H00V 119.6
C00C C00V C010 120.8(2)
C010 C00V H00V 119.6
C00H C00W H00W 117.2
C00R C00W C00H 125.7(2)
C00R C00W H00W 117.2
C00O C00X H00X 119.4
C00S C00X C00O 121.3(2)
C00S C00X H00X 119.4
N009 C00Y Cl04 115.6(2)
N009 C00Y N00A 129.4(2)
N00A C00Y Cl04 115.0(2)
C00T C00Z H00Z 120.0
C018 C00Z C00T 119.9(2)
C018 C00Z H00Z 120.0
C00S C010 C00V 121.5(2)
C00S C010 H010 119.3
C00V C010 H010 119.3
C00Q C011 H011 119.6
C01C C011 C00Q 120.7(3)
C01C C011 H011 119.6
C00L C012 H012 119.0
C014 C012 C00L 122.0(3)
C014 C012 H012 119.0
C014 C013 H013 119.1
C015 C013 H013 119.1
C015 C013 C014 121.9(2)
C012 C014 C013 116.9(3)
C012 C014 C01E 122.1(3)
C013 C014 C01E 121.0(3)
C00F C015 H015 119.6
C013 C015 C00F 120.8(3)
C013 C015 H015 119.6
C00Q C016 H016 119.9
C00Q C016 C01B 120.2(3)
C01B C016 H016 119.9
C00K C017 H017 119.6
C019 C017 C00K 120.8(2)
C019 C017 H017 119.6
C00Z C018 H018 120.1
C019 C018 C00Z 119.8(2)
C019 C018 H018 120.1
C017 C019 H019 119.8
C018 C019 C017 120.5(3)
C018 C019 H019 119.8
C01B C01A H01A 120.0
C01B C01A C01C 120.1(3)
C01C C01A H01A 120.0
C016 C01B H01B 119.9
C01A C01B C016 120.3(3)
C01A C01B H01B 119.9
C011 C01C H01C 119.9
C01A C01C C011 120.2(3)
C01A C01C H01C 119.9
C00S C01D H01D 109.5
C00S C01D H01E 109.5
C00S C01D H01F 109.5
H01D C01D H01E 109.5
H01D C01D H01F 109.5
H01E C01D H01F 109.5
C014 C01E H01G 109.5
C014 C01E H01H 109.5
C014 C01E H01I 109.5
H01G C01E H01H 109.5
H01G C01E H01I 109.5
H01H C01E H01I 109.5

loop_
_geom_bond_atom_site_label_1
_geom_bond_atom_site_label_2
_geom_bond_distance
Cl01 C00G 1.712(2)
Cl02 C00N 1.724(2)
Cl03 C00M 1.733(2)
Cl04 C00Y 1.728(3)
O005 C00I 1.345(3)
O005 C00J 1.397(3)
O006 C00E 1.348(3)
O006 C00R 1.408(3)
N007 C00G 1.339(3)
N007 C00M 1.318(3)
N008 C00E 1.334(3)
N008 C00M 1.313(3)
N009 C00I 1.328(3)
N009 C00Y 1.312(3)
N00A C00N 1.326(3)
N00A C00Y 1.317(3)
C00B C00E 1.383(3)
C00B C00G 1.383(3)
C00B C00H 1.508(3)
C00C C00H 1.526(3)
C00C C00O 1.371(3)
C00C C00V 1.383(3)
C00D C00I 1.383(3)
C00D C00N 1.384(3)
C00D C00P 1.503(3)
C00F C00L 1.377(3)
C00F C00P 1.520(3)
C00F C015 1.384(3)
C00H H00H 0.9800
C00H C00W 1.497(3)
C00J C00K 1.477(3)
C00J C00U 1.315(3)
C00K C00T 1.386(3)
C00K C017 1.386(3)
C00L H00L 0.9300
C00L C012 1.378(3)
C00O H00O 0.9300
C00O C00X 1.384(3)
C00P H00P 0.9800
C00P C00U 1.500(3)
C00Q C00R 1.468(3)
C00Q C011 1.387(3)
C00Q C016 1.382(3)
C00R C00W 1.315(3)
C00S C00X 1.381(3)
C00S C010 1.371(3)
C00S C01D 1.509(3)
C00T H00T 0.9300
C00T C00Z 1.382(3)
C00U H00U 0.9300
C00V H00V 0.9300
C00V C010 1.383(3)
C00W H00W 0.9300
C00X H00X 0.9300
C00Z H00Z 0.9300
C00Z C018 1.372(3)
C010 H010 0.9300
C011 H011 0.9300
C011 C01C 1.372(4)
C012 H012 0.9300
C012 C014 1.370(4)
C013 H013 0.9300
C013 C014 1.380(4)
C013 C015 1.379(4)
C014 C01E 1.513(4)
C015 H015 0.9300
C016 H016 0.9300
C016 C01B 1.385(3)
C017 H017 0.9300
C017 C019 1.372(3)
C018 H018 0.9300
C018 C019 1.371(4)
C019 H019 0.9300
C01A H01A 0.9300
C01A C01B 1.365(4)
C01A C01C 1.366(4)
C01B H01B 0.9300
C01C H01C 0.9300
C01D H01D 0.9600
C01D H01E 0.9600
C01D H01F 0.9600
C01E H01G 0.9600
C01E H01H 0.9600
C01E H01I 0.9600
